data_2100849
loop_
_publ_author_name
'Bethell, D.'
'Brown, M. P.'
'Harding, M. M.'
'Herbert, C. A.'
'Khodaei, M. M.'
'Rios, M. I.'
'Woolstencroft, K.'

_publ_section_title
;
 Structures of three diaryl-substituted triphenylphosphazines
;
_journal_issue 5
_journal_name_full 'Acta Crystallographica Section B'
_journal_page_first 683
_journal_page_last 687
_journal_paper_doi 10.1107/S0108768192001393
_journal_volume 48
_journal_year 1992
_chemical_formula_sum 'C31 H23 N2 P'
_chemical_formula_weight 454.51
_symmetry_cell_setting orthorhombic
_symmetry_space_group_name_H-M 'P b c a'
_cell_angle_alpha 90
_cell_angle_beta 90
_cell_angle_gamma 90
_cell_formula_units_Z 8
_cell_length_a 22.312(11)
_cell_length_b 11.510(10)
_cell_length_c 18.744(9)
_cell_volume 4814(5)
_diffrn_radiation_type Mo
_diffrn_radiation_wavelength 0.71069
_exptl_absorpt_coefficient_mu 0.131
_exptl_crystal_density_diffrn 1.25
_exptl_crystal_F_000 1094
_cod_data_source_file li0116.cif
_cod_data_source_block li0116a
_cod_original_cell_volume 4813(5)
_cod_original_formula_sum 'C31 H23 N2 P1'
_cod_database_code 2100849

loop_
_atom_site_label
_atom_site_fract_x
_atom_site_fract_y
_atom_site_fract_z
_atom_site_U_iso_or_equiv
P1 .0499 .25410(10) .2045 .0366(4)
N1 .09340(10) .3650(2) .19260(10) .046(2)
N2 .11470(10) .3634(2) .12290(10) .0440(10)
C1 .15450(10) .4427(2) .1068(2) .039(2)
C2 .18360(10) .5346(2) .1488(2) .039(2)
C3 .22630(10) .5896(3) .1043(2) .043(2)
C4 .22450(10) .5340(3) .0337(2) .044(2)
C5 .18160(10) .4458(2) .0353(2) .042(2)
C6 .17090(10) .3778(3) -.0247(2) .052(2)
C7 .2031(2) .4007(3) -.0865(2) .062(2)
C8 .2449(2) .4896(3) -.0886(2) .065(2)
C9 .2565(2) .5569(3) -.0289(2) .059(2)
C10 .17670(10) .5714(3) .2191(2) .045(2)
C11 .21260(10) .6614(3) .2441(2) .051(2)
C12 .2557(2) .7136(3) .2004(2) .054(2)
C13 .26220(10) .6779(3) .1299(2) .053(2)
C101 .0624(2) .3302(3) .3431(2) .052(2)
C102 .0491(2) .3318(3) .4155(2) .066(2)
C103 .0051(2) .2606(3) .4423(2) .061(2)
C104 -.0257(2) .1878(4) .3979(2) .068(2)
C105 -.0134(2) .1864(3) .3251(2) .058(2)
C106 .03110(10) .2582(2) .29780(10) .039(2)
C201 -.0374(2) .3612(3) .1236(2) .064(2)
C202 -.0915(2) .3630(4) .0835(2) .088(3)
C203 -.1237(2) .2625(5) .0739(2) .087(3)
C204 -.1051(2) .1613(4) .1023(2) .074(3)
C205 -.05270(10) .1571(3) .1418(2) .053(2)
C206 -.01850(10) .2565(3) .15260(10) .042(2)
C301 .08700(10) .0782(3) .1146(2) .051(2)
C302 .1151(2) -.0253(3) .0980(2) .063(2)
C303 .1388(2) -.0938(3) .1513(2) .069(3)
C304 .1353(2) -.0577(3) .2211(2) .074(3)
C305 .1072(2) .0457(3) .2381(2) .054(2)
C306 .08230(10) .1148(2) .1852(2) .036(2)
H6 .13820(10) .3087(3) -.0232(2) ?
H7 .1955(2) .3484(3) -.1335(2) ?
H8 .2688(2) .5067(3) -.1376(2) ?
H9 .2896(2) .6255(3) -.0306(2) ?
H10 .14400(10) .5307(3) .2536(2) ?
H11 .20720(10) .6916(3) .2983(2) ?
H12 .2839(2) .7817(3) .2214(2) ?
H13 .29490(10) .7188(3) .0957(2) ?
H101 .0974(2) .3855(3) .3223(2) ?
H102 .0733(2) .3892(3) .4508(2) ?
H103 -.0052(2) .2620(3) .4987(2) ?
H104 -.0598(2) .1310(4) .4193(2) ?
H105 -.0384(2) .1298(3) .2900(2) ?
H201 -.0116(2) .4396(3) .1313(2) ?
H202 -.1073(2) .4435(4) .0606(2) ?
H203 -.1645(2) .2648(5) .0430(2) ?
H204 -.1311(2) .0833(4) .0942(2) ?
H205 -.03820(10) .0755(3) .1646(2) ?
H301 .06840(10) .1311(3) .0724(2) ?
H302 .1187(2) -.0526(3) .0431(2) ?
H303 .1599(2) -.1755(3) .1384(2) ?
H304 .1547(2) -.1104(3) .2628(2) ?
H305 .1045(2) .0730(3) .2932(2) ?

loop_
_geom_bond_atom_site_label_1
_geom_bond_atom_site_label_2
_geom_bond_distance
P1 N1 1.619(3)
P1 C106 1.800(3)
P1 C206 1.810(3)
P1 C306 1.796(3)
N1 N2 1.390(4)
N2 C1 1.308(4)
C1 C2 1.470(4)
C1 C5 1.471(4)
C2 C3 1.416(4)
C2 C10 1.393(4)
C3 C4 1.470(4)
C3 C13 1.380(4)
C4 C5 1.396(4)
C4 C9 1.398(5)
C5 C6 1.391(4)
C6 H6 1.080(5)
C6 C7 1.389(5)
C7 H7 1.080(5)
C7 C8 1.385(5)
C8 H8 1.080(5)
C8 C9 1.387(5)
C9 H9 1.080(5)
C10 H10 1.080(4)
C10 C11 1.392(4)
C11 H11 1.080(5)
C11 C12 1.397(5)
C12 H12 1.080(5)
C12 C13 1.391(5)
C13 H13 1.080(5)
C101 H101 1.080(5)
C101 C102 1.390(5)
C101 C106 1.377(4)
C102 H102 1.080(5)
C102 C103 1.374(5)
C103 H103 1.080(5)
C103 C104 1.367(5)
C104 H104 1.080(5)
C104 C105 1.391(5)
C105 H105 1.080(5)
C105 C106 1.389(4)
C201 H201 1.080(5)
C201 C202 1.422(6)
C201 C206 1.387(5)
C202 H202 1.080(7)
C202 C203 1.373(7)
C203 H203 1.080(7)
C203 C204 1.346(6)
C204 H204 1.080(6)
C204 C205 1.386(5)
C205 H205 1.080(5)
C205 C206 1.391(4)
C301 H301 1.080(4)
C301 C302 1.383(5)
C301 C306 1.392(4)
C302 H302 1.080(5)
C302 C303 1.378(5)
C303 H303 1.080(5)
C303 C304 1.374(6)
C304 H304 1.080(5)
C304 C305 1.384(5)
C305 H305 1.080(5)
C305 C306 1.387(4)
